data_2209412
loop_
_publ_author_name
'Alpaslan, G\"okhan'
'\"Ozdamar, \"Ozg\"ur'
'Odaba\,so\(glu, Mustafa'
'B\"uy\"ukg\"ung\"or, Orhan'
'Erd\"onmez, Ahmet'

_publ_section_title
;
 (<i>E</i>)-Ethyl
 4-chloro-2-[2-(2,6-dimethylphenyl)hydrazono]-3-oxobutanoate
;
_journal_coeditor_code BT2104
_journal_issue 7
_journal_name_full 'Acta Crystallographica Section E'
_journal_page_first o2850
_journal_page_last o2851
_journal_paper_doi 10.1107/S160053680602215X
_journal_volume 62
_journal_year 2006
_chemical_formula_iupac 'C14 H17 Cl N2 O3'
_chemical_formula_moiety 'C14 H17 Cl N2 O3'
_chemical_formula_sum 'C14 H17 Cl N2 O3'
_chemical_formula_weight 296.75
_chemical_name_systematic
;
(E)-Ethyl 4-chloro-2-[2-(2,6-dimethylphenyl)hydrazono]-3-oxobutanoate
;
_space_group_IT_number 2
_symmetry_cell_setting triclinic
_symmetry_space_group_name_Hall '-P 1'
_symmetry_space_group_name_H-M 'P -1'
_atom_sites_solution_hydrogens geom
_atom_sites_solution_primary direct
_atom_sites_solution_secondary difmap
_audit_creation_method SHELXL-97
_cell_angle_alpha 93.707(8)
_cell_angle_beta 100.515(8)
_cell_angle_gamma 103.75(8)
_cell_formula_units_Z 2
_cell_length_a 7.0423(7)
_cell_length_b 9.3029(9)
_cell_length_c 11.8285(11)
_cell_measurement_reflns_used 17696
_cell_measurement_temperature 296(2)
_cell_measurement_theta_max 27.20
_cell_measurement_theta_min 2.27
_cell_volume 735.3(3)
_computing_cell_refinement X-AREA
_computing_data_collection 'X-AREA (Stoe & Cie, 2002)'
_computing_data_reduction 'X-RED32 (Stoe & Cie, 2002)'
_computing_molecular_graphics 'ORTEP-3 for Windows (Farrugia, 1997)'
_computing_publication_material 'WinGX (Farrugia, 1999)'
_computing_structure_refinement 'SHELXL97 (Sheldrick, 1997)'
_computing_structure_solution 'SHELXS97 (Sheldrick, 1997)'
_diffrn_ambient_temperature 296(2)
_diffrn_detector_area_resol_mean 6.67
_diffrn_measured_fraction_theta_full 0.999
_diffrn_measured_fraction_theta_max 0.999
_diffrn_measurement_device_type 'Stoe IPDS-II'
_diffrn_measurement_method 'rotation method'
_diffrn_radiation_monochromator graphite
_diffrn_radiation_source 'fine-focus sealed tube'
_diffrn_radiation_type MoK\a
_diffrn_radiation_wavelength 0.71073
_diffrn_reflns_av_R_equivalents 0.0459
_diffrn_reflns_av_sigmaI/netI 0.0311
_diffrn_reflns_limit_h_max 8
_diffrn_reflns_limit_h_min -8
_diffrn_reflns_limit_k_max 11
_diffrn_reflns_limit_k_min -11
_diffrn_reflns_limit_l_max 14
_diffrn_reflns_limit_l_min -14
_diffrn_reflns_number 12526
_diffrn_reflns_theta_full 26.00
_diffrn_reflns_theta_max 26.00
_diffrn_reflns_theta_min 2.71
_diffrn_standards_decay_% 0
_diffrn_standards_interval_count 0
_diffrn_standards_number 0
_exptl_absorpt_coefficient_mu 0.268
_exptl_absorpt_correction_T_max 0.9517
_exptl_absorpt_correction_T_min 0.8804
_exptl_absorpt_correction_type integration
_exptl_absorpt_process_details '(X-RED; Stoe & Cie, 2002)'
_exptl_crystal_colour yellow
_exptl_crystal_density_diffrn 1.340
_exptl_crystal_density_method 'not measured'
_exptl_crystal_description 'prismatic rod'
_exptl_crystal_F_000 312
_exptl_crystal_size_max 0.680
_exptl_crystal_size_mid 0.363
_exptl_crystal_size_min 0.200
_refine_diff_density_max 0.24
_refine_diff_density_min -0.22
_refine_ls_extinction_method none
_refine_ls_goodness_of_fit_ref 1.04
_refine_ls_hydrogen_treatment mixed
_refine_ls_matrix_type full
_refine_ls_number_parameters 187
_refine_ls_number_reflns 2892
_refine_ls_number_restraints 0
_refine_ls_restrained_S_all 1.04
_refine_ls_R_factor_all 0.066
_refine_ls_R_factor_gt 0.044
_refine_ls_shift/su_max 0.000
_refine_ls_shift/su_mean 0.000
_refine_ls_structure_factor_coef Fsqd
_refine_ls_weighting_details 'calc w=1/[\s^2^(Fo^2^)+(0.072P)^2^+0.0348P] where P=(Fo^2^+2Fc^2^)/3'
_refine_ls_weighting_scheme calc
_refine_ls_wR_factor_gt 0.117
_refine_ls_wR_factor_ref 0.126
_reflns_number_gt 2019
_reflns_number_total 2892
_reflns_threshold_expression I>2\s(I)
_cod_data_source_file bt2104.cif
_cod_data_source_block I
_cod_original_sg_symbol_Hall '-P 1 '
_cod_database_code 2209412
_cod_database_fobs_code 2209412

loop_
_symmetry_equiv_pos_as_xyz
'x, y, z'
'-x, -y, -z'

loop_
_atom_site_type_symbol
_atom_site_label
_atom_site_fract_x
_atom_site_fract_y
_atom_site_fract_z
_atom_site_U_iso_or_equiv
_atom_site_adp_type
_atom_site_calc_flag
_atom_site_refinement_flags
_atom_site_occupancy
C C1 0.7203(3) 0.4413(2) 0.42935(15) 0.0527(4) Uani d . 1
C C2 0.6641(3) 0.3125(3) 0.34925(17) 0.0652(5) Uani d . 1
C C3 0.6693(4) 0.3311(4) 0.23329(19) 0.0822(7) Uani d . 1
H H3 0.6328 0.2476 0.1788 0.099 Uiso calc R 1
C C4 0.7263(4) 0.4677(4) 0.1988(2) 0.0897(8) Uani d . 1
H H4 0.7290 0.4775 0.1213 0.108 Uiso calc R 1
C C5 0.7808(4) 0.5930(3) 0.2789(2) 0.0789(7) Uani d . 1
H H5 0.8201 0.6861 0.2538 0.095 Uiso calc R 1
C C6 0.7788(3) 0.5846(3) 0.39475(17) 0.0616(5) Uani d . 1
C C7 0.6001(4) 0.1600(3) 0.3849(2) 0.0814(7) Uani d . 1
H H7A 0.5706 0.0873 0.3185 0.122 Uiso calc R 1
H H7B 0.4830 0.1525 0.4172 0.122 Uiso calc R 1
H H7C 0.7056 0.1424 0.4418 0.122 Uiso calc R 1
C C8 0.8386(4) 0.7281(3) 0.4748(2) 0.0771(6) Uani d . 1
H H8A 0.9496 0.7264 0.5349 0.116 Uiso calc R 1
H H8B 0.7280 0.7387 0.5087 0.116 Uiso calc R 1
H H8C 0.8760 0.8106 0.4317 0.116 Uiso calc R 1
C C9 0.7517(3) 0.4891(2) 0.73605(14) 0.0525(4) Uani d . 1
C C10 0.6833(3) 0.3383(2) 0.76694(16) 0.0582(5) Uani d . 1
C C11 0.6727(4) 0.3167(2) 0.89112(17) 0.0689(6) Uani d . 1
H H11A 0.5981 0.3819 0.9190 0.083 Uiso calc R 1
H H11B 0.8068 0.3450 0.9381 0.083 Uiso calc R 1
C C12 0.8195(3) 0.6207(2) 0.82426(16) 0.0599(5) Uani d . 1
C C13 0.9328(4) 0.8815(2) 0.85993(19) 0.0808(7) Uani d . 1
H H13A 1.0494 0.8750 0.9154 0.097 Uiso calc R 1
H H13B 0.8303 0.8937 0.9018 0.097 Uiso calc R 1
C C14 0.9846(5) 1.0087(3) 0.7938(2) 0.0899(8) Uani d . 1
H H14A 1.0333 1.0989 0.8459 0.135 Uiso calc R 1
H H14B 0.8681 1.0145 0.7395 0.135 Uiso calc R 1
H H14C 1.0862 0.9956 0.7528 0.135 Uiso calc R 1
Cl Cl1 0.55836(12) 0.13146(7) 0.90817(5) 0.0901(3) Uani d . 1
N N1 0.7107(2) 0.41531(19) 0.54384(13) 0.0549(4) Uani d . 1
N N2 0.7609(2) 0.51950(17) 0.62949(12) 0.0517(4) Uani d . 1
O O1 0.6337(3) 0.23091(15) 0.69263(12) 0.0754(5) Uani d . 1
O O2 0.8391(3) 0.61467(17) 0.92696(12) 0.0856(5) Uani d . 1
O O3 0.8605(2) 0.74750(14) 0.77844(11) 0.0662(4) Uani d . 1
H H1 0.673(4) 0.326(3) 0.562(2) 0.085(8) Uiso d . 1

loop_
_atom_site_aniso_label
_atom_site_aniso_U_11
_atom_site_aniso_U_22
_atom_site_aniso_U_33
_atom_site_aniso_U_12
_atom_site_aniso_U_13
_atom_site_aniso_U_23
C1 0.0447(10) 0.0648(11) 0.0465(9) 0.0150(8) 0.0064(7) -0.0051(8)
C2 0.0531(12) 0.0798(14) 0.0584(11) 0.0190(10) 0.0065(8) -0.0169(10)
C3 0.0757(15) 0.114(2) 0.0539(12) 0.0286(14) 0.0112(10) -0.0202(13)
C4 0.0922(19) 0.131(3) 0.0513(12) 0.0362(17) 0.0201(11) 0.0015(14)
C5 0.0776(16) 0.1000(18) 0.0647(13) 0.0258(13) 0.0218(11) 0.0181(12)
C6 0.0514(11) 0.0756(13) 0.0572(10) 0.0178(9) 0.0093(8) 0.0024(9)
C7 0.0785(15) 0.0688(14) 0.0855(15) 0.0079(11) 0.0145(12) -0.0269(12)
C8 0.0876(16) 0.0653(13) 0.0720(14) 0.0111(11) 0.0112(12) 0.0080(11)
C9 0.0588(11) 0.0494(10) 0.0446(9) 0.0155(8) -0.0006(8) -0.0029(7)
C10 0.0664(12) 0.0518(11) 0.0504(9) 0.0156(9) -0.0014(8) -0.0028(8)
C11 0.0907(16) 0.0522(11) 0.0544(10) 0.0124(10) -0.0004(10) 0.0029(8)
C12 0.0730(13) 0.0509(10) 0.0494(10) 0.0161(9) -0.0020(9) -0.0013(8)
C13 0.1128(19) 0.0482(11) 0.0669(13) 0.0119(11) -0.0015(12) -0.0088(10)
C14 0.105(2) 0.0552(13) 0.0973(17) 0.0059(12) 0.0108(15) 0.0015(12)
Cl1 0.1230(6) 0.0645(4) 0.0699(4) 0.0003(3) 0.0172(3) 0.0100(3)
N1 0.0590(10) 0.0536(9) 0.0471(8) 0.0122(7) 0.0049(7) -0.0061(7)
N2 0.0516(9) 0.0521(8) 0.0462(8) 0.0126(7) 0.0018(6) -0.0062(6)
O1 0.1122(12) 0.0467(8) 0.0571(8) 0.0125(7) 0.0052(8) -0.0053(6)
O2 0.1395(15) 0.0575(8) 0.0438(7) 0.0141(9) -0.0048(8) -0.0033(6)
O3 0.0906(10) 0.0455(7) 0.0536(7) 0.0114(7) 0.0032(7) -0.0029(6)

loop_
_atom_type_symbol
_atom_type_description
_atom_type_scat_dispersion_real
_atom_type_scat_dispersion_imag
_atom_type_scat_source
C C 0.0033 0.0016 'International Tables Vol C Tables 4.2.6.8 and 6.1.1.4'
H H 0.0000 0.0000 'International Tables Vol C Tables 4.2.6.8 and 6.1.1.4'
Cl Cl 0.1484 0.1585 'International Tables Vol C Tables 4.2.6.8 and 6.1.1.4'
N N 0.0061 0.0033 'International Tables Vol C Tables 4.2.6.8 and 6.1.1.4'
O O 0.0106 0.0060 'International Tables Vol C Tables 4.2.6.8 and 6.1.1.4'

loop_
_geom_angle_atom_site_label_1
_geom_angle_atom_site_label_2
_geom_angle_atom_site_label_3
_geom_angle
_geom_angle_publ_flag
N1 C1 C2 114.95(19) y
N1 C1 C6 123.46(17) y
C2 C1 C6 121.58(19) ?
C3 C2 C1 117.7(2) ?
C3 C2 C7 120.3(2) ?
C1 C2 C7 122.0(2) ?
C4 C3 C2 121.5(2) ?
C4 C3 H3 119.3 ?
C2 C3 H3 119.3 ?
C3 C4 C5 119.9(2) ?
C3 C4 H4 120.1 ?
C5 C4 H4 120.1 ?
C6 C5 C4 122.4(3) ?
C6 C5 H5 118.8 ?
C4 C5 H5 118.8 ?
C5 C6 C1 117.0(2) ?
C5 C6 C8 118.2(2) ?
C1 C6 C8 124.85(18) ?
C2 C7 H7A 109.5 ?
C2 C7 H7B 109.5 ?
H7A C7 H7B 109.5 ?
C2 C7 H7C 109.5 ?
H7A C7 H7C 109.5 ?
H7B C7 H7C 109.5 ?
C6 C8 H8A 109.5 ?
C6 C8 H8B 109.5 ?
H8A C8 H8B 109.5 ?
C6 C8 H8C 109.5 ?
H8A C8 H8C 109.5 ?
H8B C8 H8C 109.5 ?
N2 C9 C10 123.70(16) y
N2 C9 C12 114.52(17) y
C10 C9 C12 121.78(16) ?
O1 C10 C9 120.40(18) y
O1 C10 C11 120.33(19) y
C9 C10 C11 119.27(16) ?
C10 C11 Cl1 112.55(14) y
C10 C11 H11A 109.1 ?
Cl1 C11 H11A 109.1 ?
C10 C11 H11B 109.1 ?
Cl1 C11 H11B 109.1 ?
H11A C11 H11B 107.8 ?
O2 C12 O3 122.89(18) y
O2 C12 C9 124.41(18) y
O3 C12 C9 112.69(16) y
O3 C13 C14 107.81(19) y
O3 C13 H13A 110.1 ?
C14 C13 H13A 110.1 ?
O3 C13 H13B 110.1 ?
C14 C13 H13B 110.1 ?
H13A C13 H13B 108.5 ?
C13 C14 H14A 109.5 ?
C13 C14 H14B 109.5 ?
H14A C14 H14B 109.5 ?
C13 C14 H14C 109.5 ?
H14A C14 H14C 109.5 ?
H14B C14 H14C 109.5 ?
N2 N1 C1 123.73(18) y
N2 N1 H1 115.5(17) ?
C1 N1 H1 120.7(17) ?
N1 N2 C9 121.41(17) y
C12 O3 C13 115.88(16) y

loop_
_geom_bond_atom_site_label_1
_geom_bond_atom_site_label_2
_geom_bond_distance
_geom_bond_publ_flag
C1 N1 1.402(2) y
C1 C2 1.407(3) ?
C1 C6 1.409(3) ?
C2 C3 1.400(3) ?
C2 C7 1.495(4) ?
C3 C4 1.352(4) ?
C3 H3 0.9300 ?
C4 C5 1.385(4) ?
C4 H4 0.9300 ?
C5 C6 1.380(3) ?
C5 H5 0.9300 ?
C6 C8 1.510(3) ?
C7 H7A 0.9600 ?
C7 H7B 0.9600 ?
C7 H7C 0.9600 ?
C8 H8A 0.9600 ?
C8 H8B 0.9600 ?
C8 H8C 0.9600 ?
C9 N2 1.319(2) y
C9 C10 1.463(3) ?
C9 C12 1.480(3) ?
C10 O1 1.226(2) y
C10 C11 1.508(3) ?
C11 Cl1 1.762(2) y
C11 H11A 0.9700 ?
C11 H11B 0.9700 ?
C12 O2 1.204(2) y
C12 O3 1.322(2) y
C13 O3 1.452(2) y
C13 C14 1.470(3) ?
C13 H13A 0.9700 ?
C13 H13B 0.9700 ?
C14 H14A 0.9600 ?
C14 H14B 0.9600 ?
C14 H14C 0.9600 ?
N1 N2 1.293(2) y
N1 H1 0.86(3) ?

loop_
_geom_hbond_atom_site_label_D
_geom_hbond_atom_site_label_H
_geom_hbond_atom_site_label_A
_geom_hbond_distance_DH
_geom_hbond_distance_HA
_geom_hbond_distance_DA
_geom_hbond_angle_DHA
N1 H1 O1 0.86(3) 1.86(2) 2.575(2) 138(2)

loop_
_geom_torsion_atom_site_label_1
_geom_torsion_atom_site_label_2
_geom_torsion_atom_site_label_3
_geom_torsion_atom_site_label_4
_geom_torsion
N1 C1 C2 C3 179.63(19)
C6 C1 C2 C3 0.4(3)
N1 C1 C2 C7 -0.3(3)
C6 C1 C2 C7 -179.5(2)
C1 C2 C3 C4 0.0(4)
C7 C2 C3 C4 179.9(2)
C2 C3 C4 C5 -0.1(4)
C3 C4 C5 C6 -0.2(4)
C4 C5 C6 C1 0.7(3)
C4 C5 C6 C8 -179.3(2)
N1 C1 C6 C5 -179.88(19)
C2 C1 C6 C5 -0.8(3)
N1 C1 C6 C8 0.0(3)
C2 C1 C6 C8 179.2(2)
N2 C9 C10 O1 1.4(3)
C12 C9 C10 O1 -177.8(2)
N2 C9 C10 C11 -178.09(19)
C12 C9 C10 C11 2.8(3)
O1 C10 C11 Cl1 -6.9(3)
C9 C10 C11 Cl1 172.61(16)
N2 C9 C12 O2 -173.1(2)
C10 C9 C12 O2 6.1(3)
N2 C9 C12 O3 5.7(3)
C10 C9 C12 O3 -175.06(17)
C2 C1 N1 N2 178.39(17)
C6 C1 N1 N2 -2.4(3)
C1 N1 N2 C9 -179.07(17)
C10 C9 N2 N1 -0.7(3)
C12 C9 N2 N1 178.44(16)
O2 C12 O3 C13 0.3(3)
C9 C12 O3 C13 -178.53(19)
C14 C13 O3 C12 175.6(2)

loop_
_cod_related_entry_id
_cod_related_entry_database
_cod_related_entry_code
1 ChemSpider 21179163
